data_9008281
loop_
_publ_author_name
'Berthold, H. J.'
'Ludwig, W.'
'Wartchow, R.'

_publ_section_title
;
 Verfeinrung der kristallstruktur des silberperchlorats AgClO4
;
_journal_name_full 'Zeitschrift fur Kristallographie'
_journal_page_first 327
_journal_page_last 335
_journal_volume 149
_journal_year 1979
_chemical_formula_structural AgClO4
_chemical_formula_sum 'Ag Cl O4'
_space_group_IT_number 121
_symmetry_space_group_name_Hall 'I -4 2'
_symmetry_space_group_name_H-M 'I -4 2 m'
_cell_angle_alpha 90
_cell_angle_beta 90
_cell_angle_gamma 90
_cell_length_a 4.976
_cell_length_b 4.976
_cell_length_c 6.746
_cell_formula_units_Z 2
_cell_volume 167.035
_database_code_amcsd 0010810
_exptl_crystal_density_diffrn 4.122
_cod_database_code 9008281
_amcsd_formula_title AgClO4

loop_
_space_group_symop_operation_xyz
x,y,z
1/2+x,1/2+y,1/2+z
-y,-x,z
1/2-y,1/2-x,1/2+z
y,-x,-z
1/2+y,1/2-x,1/2-z
-x,y,-z
1/2-x,1/2+y,1/2-z
-x,-y,z
1/2-x,1/2-y,1/2+z
y,x,z
1/2+y,1/2+x,1/2+z
-y,x,-z
1/2-y,1/2+x,1/2-z
x,-y,-z
1/2+x,1/2-y,1/2-z

loop_
_atom_site_aniso_label
_atom_site_aniso_U_11
_atom_site_aniso_U_22
_atom_site_aniso_U_33
_atom_site_aniso_U_12
_atom_site_aniso_U_13
_atom_site_aniso_U_23
Ag 0.03370 0.03370 0.02280 0.00000 0.00000 0.00000
Cl 0.02180 0.02180 0.01690 0.00000 0.00000 0.00000
O 0.04600 0.04600 0.03040 -0.00560 -0.00560 -0.02160

loop_
_atom_site_label
_atom_site_fract_x
_atom_site_fract_y
_atom_site_fract_z
Ag 0.00000 0.00000 0.50000
Cl 0.00000 0.00000 0.00000
O 0.16530 0.16530 0.12590

loop_
_cod_related_entry_id
_cod_related_entry_database
_cod_related_entry_code
1 AMCSD 0010810
